data_7018568
loop_
_publ_author_name
'Kundu, Tanaya'
'Chowdhury, Abhishek Dutta'
'De, Dipanwita'
'Mobin, Shaikh M.'
'Puranik, Vedavati G.'
'Datta, Anindya'
'Lahiri, Goutam Kumar'

_publ_section_title
;
 Selective recognition of fluoride and acetate by a newly designed
 ruthenium framework: experimental and theoretical investigations.
;
_journal_issue 15
_journal_name_full 'Dalton transactions (Cambridge, England : 2003)'
_journal_page_first 4484
_journal_page_last 4496
_journal_paper_doi 10.1039/c2dt12126c
_journal_volume 41
_journal_year 2012
_chemical_formula_moiety C31H23N8O6ClRu.ClO4.2H2O
_chemical_formula_sum 'C31 H27 Cl N8 O8 Ru'
_chemical_formula_weight 776.13
_chemical_name_common rutheniumcomplexes
_chemical_name_systematic
;
?
;
_space_group_IT_number 15
_symmetry_cell_setting monoclinic
_symmetry_space_group_name_Hall '-C 2yc'
_symmetry_space_group_name_H-M 'C 1 2/c 1'
_atom_sites_solution_hydrogens geom
_atom_sites_solution_primary direct
_atom_sites_solution_secondary difmap
_audit_creation_method SHELXL-97
_cell_angle_alpha 90.00
_cell_angle_beta 117.034(4)
_cell_angle_gamma 90.00
_cell_formula_units_Z 8
_cell_length_a 19.8792(7)
_cell_length_b 20.3466(5)
_cell_length_c 18.3949(6)
_cell_measurement_reflns_used 7174
_cell_measurement_temperature 150(2)
_cell_measurement_theta_max 29.2384
_cell_measurement_theta_min 3.3266
_cell_volume 6627.3(4)
_computing_cell_refinement 'CrysAlis RED, Oxford Diffraction Ltd.,'
_computing_data_collection 'CrysAlis CCD, Oxford Diffraction Ltd.,'
_computing_data_reduction 'CrysAlis RED, Oxford Diffraction Ltd.,'
_computing_molecular_graphics 'SHELXTL and PLATON'
_computing_publication_material SHELXTL
_computing_structure_refinement 'SHELXL-97 (Sheldrick, 1997)'
_computing_structure_solution 'SHELXS-97 (Sheldrick, 1990)'
_diffrn_ambient_temperature 150(2)
_diffrn_detector_area_resol_mean 15.9948
_diffrn_measured_fraction_theta_full 0.997
_diffrn_measured_fraction_theta_max 0.997
_diffrn_measurement_device_type 'OXFORD DIFFRACTION XCALIBUR-S'
_diffrn_measurement_method \w/q-scan
_diffrn_radiation_monochromator graphite
_diffrn_radiation_source 'Enhance (Mo) X-ray Source'
_diffrn_radiation_type MoK\a
_diffrn_radiation_wavelength 0.71073
_diffrn_reflns_av_R_equivalents 0.0432
_diffrn_reflns_av_sigmaI/netI 0.0608
_diffrn_reflns_limit_h_max 23
_diffrn_reflns_limit_h_min -19
_diffrn_reflns_limit_k_max 23
_diffrn_reflns_limit_k_min -24
_diffrn_reflns_limit_l_max 21
_diffrn_reflns_limit_l_min -21
_diffrn_reflns_number 24219
_diffrn_reflns_theta_full 25.00
_diffrn_reflns_theta_max 25.00
_diffrn_reflns_theta_min 3.33
_exptl_absorpt_coefficient_mu 0.617
_exptl_absorpt_correction_T_max 0.8712
_exptl_absorpt_correction_T_min 0.8224
_exptl_absorpt_correction_type multi-scan
_exptl_crystal_colour orange
_exptl_crystal_density_diffrn 1.556
_exptl_crystal_density_method 'not measured'
_exptl_crystal_description block
_exptl_crystal_F_000 3152
_exptl_crystal_size_max 0.33
_exptl_crystal_size_mid 0.29
_exptl_crystal_size_min 0.23
_refine_diff_density_max 0.735
_refine_diff_density_min -0.383
_refine_diff_density_rms 0.065
_refine_ls_extinction_method none
_refine_ls_goodness_of_fit_ref 0.876
_refine_ls_hydrogen_treatment riding
_refine_ls_matrix_type full
_refine_ls_number_parameters 472
_refine_ls_number_reflns 5819
_refine_ls_number_restraints 10
_refine_ls_restrained_S_all 0.884
_refine_ls_R_factor_all 0.1019
_refine_ls_R_factor_gt 0.0540
_refine_ls_shift/su_max 0.002
_refine_ls_shift/su_mean 0.000
_refine_ls_structure_factor_coef Fsqd
_refine_ls_weighting_details 'calc w=1/[\s^2^(Fo^2^)+(0.0931P)^2^+0.0000P] where P=(Fo^2^+2Fc^2^)/3'
_refine_ls_weighting_scheme calc
_refine_ls_wR_factor_gt 0.1381
_refine_ls_wR_factor_ref 0.1530
_reflns_number_gt 3073
_reflns_number_total 5819
_reflns_threshold_expression >2sigma(I)
_cod_data_source_file c2dt12126c.txt
_cod_data_source_block '[1](ClO4)'
_cod_depositor_comments
;
The following automatic conversions were performed:

'_symmetry_cell_setting' value 'Monoclinic' changed to 'monoclinic'
according to /home/saulius/struct/CIF-dictionaries/cif_core.dic
dictionary named 'cif_core.dic' version 2.4.1 from 2010-06-29.

Automatic conversion script
Id: cif_fix_values 1715 2011-07-08 13:25:40Z adriana 
;
_cod_original_sg_symbol_H-M 'C 2/c'
_cod_database_code 7018568

loop_
_symmetry_equiv_pos_as_xyz
'x, y, z'
'-x, y, -z+1/2'
'x+1/2, y+1/2, z'
'-x+1/2, y+1/2, -z+1/2'
'-x, -y, -z'
'x, -y, z-1/2'
'-x+1/2, -y+1/2, -z'
'x+1/2, -y+1/2, z-1/2'

loop_
_atom_site_label
_atom_site_type_symbol
_atom_site_fract_x
_atom_site_fract_y
_atom_site_fract_z
_atom_site_U_iso_or_equiv
_atom_site_adp_type
_atom_site_occupancy
_atom_site_symmetry_multiplicity
_atom_site_calc_flag
_atom_site_refinement_flags
_atom_site_disorder_assembly
_atom_site_disorder_group
Ru Ru 0.81355(3) -0.05107(2) 0.90611(2) 0.0815(2) Uani 1 1 d . . .
N1 N 0.7501(3) 0.0282(2) 0.9064(3) 0.0853(13) Uani 1 1 d . . .
N2 N 0.6755(3) 0.1074(3) 0.9047(3) 0.0900(13) Uani 1 1 d . . .
H2 H 0.6355 0.1329 0.8869 0.12(2) Uiso 1 1 calc R . .
N3 N 0.8070(2) 0.1693(2) 1.1063(3) 0.0851(12) Uani 1 1 d . . .
H3 H 0.8481 0.1452 1.1224 0.102 Uiso 1 1 calc R . .
N4 N 0.6902(3) 0.2063(3) 1.0254(3) 0.0962(14) Uani 1 1 d . . .
N5 N 0.7759(3) -0.1103(3) 0.9709(3) 0.0936(15) Uani 1 1 d . . .
N6 N 0.8853(3) -0.1286(2) 0.9331(2) 0.0790(12) Uani 1 1 d . . .
N7 N 0.8558(2) 0.00286(19) 0.8426(2) 0.0747(11) Uani 1 1 d . . .
N8 N 0.7439(2) -0.0792(2) 0.7895(2) 0.0806(12) Uani 1 1 d . . .
O1 O 0.8857(2) -0.0100(2) 1.0201(2) 0.0933(11) Uani 1 1 d . . .
O2 O 0.8979(2) 0.07287(19) 1.1049(2) 0.0966(12) Uani 1 1 d . . .
C1 C 0.8615(4) 0.0409(4) 1.0391(4) 0.0883(17) Uani 1 1 d . . .
C2 C 0.7864(3) 0.0634(3) 0.9810(3) 0.0738(14) Uani 1 1 d . . .
C3 C 0.6874(4) 0.0539(4) 0.8643(3) 0.0959(18) Uani 1 1 d . . .
H3A H 0.6522 0.0391 0.8116 0.115 Uiso 1 1 calc R . .
C4 C 0.7373(4) 0.1117(3) 0.9757(3) 0.0884(16) Uani 1 1 d . . .
C5 C 0.7437(3) 0.1646(3) 1.0357(3) 0.0867(16) Uani 1 1 d . . .
C6 C 0.7210(4) 0.2423(3) 1.0973(3) 0.0882(16) Uani 1 1 d . . .
C7 C 0.6903(4) 0.2949(3) 1.1222(4) 0.0995(18) Uani 1 1 d . . .
H7 H 0.6413 0.3115 1.0877 0.119 Uiso 1 1 calc R . .
C8 C 0.7339(5) 0.3217(3) 1.1985(4) 0.113(2) Uani 1 1 d . . .
H8 H 0.7139 0.3563 1.2174 0.135 Uiso 1 1 calc R . .
C9 C 0.8068(5) 0.2989(4) 1.2483(4) 0.117(2) Uani 1 1 d . . .
H9 H 0.8360 0.3190 1.2999 0.141 Uiso 1 1 calc R . .
C10 C 0.8368(4) 0.2481(4) 1.2241(4) 0.114(2) Uani 1 1 d . . .
H10 H 0.8862 0.2322 1.2583 0.137 Uiso 1 1 calc R . .
C11 C 0.7938(4) 0.2208(3) 1.1491(4) 0.0926(17) Uani 1 1 d . . .
C12 C 0.7158(5) -0.0987(4) 0.9841(4) 0.118(2) Uani 1 1 d . . .
H12 H 0.6818 -0.0645 0.9546 0.141 Uiso 1 1 calc R . .
C13 C 0.7019(6) -0.1356(5) 1.0400(5) 0.135(3) Uani 1 1 d . . .
H13 H 0.6589 -0.1271 1.0484 0.162 Uiso 1 1 calc R . .
C14 C 0.7510(7) -0.1832(5) 1.0814(5) 0.143(4) Uani 1 1 d . . .
H14 H 0.7431 -0.2078 1.1207 0.171 Uiso 1 1 calc R . .
C15 C 0.8133(5) -0.1979(3) 1.0687(4) 0.121(3) Uani 1 1 d . . .
H15 H 0.8476 -0.2317 1.0990 0.145 Uiso 1 1 calc R . .
C16 C 0.8236(4) -0.1616(3) 1.0104(3) 0.0963(19) Uani 1 1 d . . .
C17 C 0.8826(4) -0.1733(3) 0.9867(3) 0.0874(17) Uani 1 1 d . . .
C18 C 0.9329(5) -0.2260(3) 1.0139(4) 0.108(2) Uani 1 1 d . . .
H18 H 0.9308 -0.2566 1.0519 0.130 Uiso 1 1 calc R . .
C19 C 0.9843(4) -0.2335(3) 0.9861(4) 0.118(2) Uani 1 1 d . . .
H19 H 1.0186 -0.2694 1.0040 0.141 Uiso 1 1 calc R . .
C20 C 0.9868(4) -0.1888(4) 0.9316(4) 0.111(2) Uani 1 1 d . . .
H20 H 1.0223 -0.1936 0.9107 0.133 Uiso 1 1 calc R . .
C21 C 0.9370(4) -0.1368(3) 0.9075(3) 0.0951(18) Uani 1 1 d . . .
H21 H 0.9400 -0.1054 0.8709 0.114 Uiso 1 1 calc R . .
C22 C 0.9177(3) 0.0412(3) 0.8768(4) 0.0928(17) Uani 1 1 d . . .
H22 H 0.9459 0.0429 0.9345 0.111 Uiso 1 1 calc R . .
C23 C 0.9410(4) 0.0783(3) 0.8290(4) 0.107(2) Uani 1 1 d . . .
H23 H 0.9834 0.1065 0.8541 0.128 Uiso 1 1 calc R . .
C24 C 0.9027(4) 0.0741(3) 0.7454(4) 0.1009(19) Uani 1 1 d . . .
H24 H 0.9188 0.0984 0.7120 0.121 Uiso 1 1 calc R . .
C25 C 0.8415(4) 0.0344(3) 0.7120(4) 0.0874(16) Uani 1 1 d . . .
H25 H 0.8142 0.0310 0.6543 0.105 Uiso 1 1 calc R . .
C26 C 0.8176(3) -0.0015(3) 0.7602(3) 0.0749(14) Uani 1 1 d . . .
C27 C 0.7530(3) -0.0465(3) 0.7308(3) 0.0765(14) Uani 1 1 d . . .
C28 C 0.7036(4) -0.0553(3) 0.6492(3) 0.0944(17) Uani 1 1 d . . .
H28 H 0.7094 -0.0304 0.6087 0.113 Uiso 1 1 calc R . .
C29 C 0.6468(4) -0.0998(4) 0.6272(4) 0.111(2) Uani 1 1 d . . .
H29 H 0.6130 -0.1065 0.5712 0.134 Uiso 1 1 calc R . .
C30 C 0.6386(3) -0.1343(4) 0.6851(4) 0.111(2) Uani 1 1 d . . .
H30 H 0.5993 -0.1660 0.6703 0.133 Uiso 1 1 calc R . .
C31 C 0.6880(3) -0.1233(3) 0.7669(4) 0.0992(18) Uani 1 1 d . . .
H31 H 0.6820 -0.1476 0.8076 0.119 Uiso 1 1 calc R . .
Cl1 Cl 0.5246(5) 0.0549(6) 0.5908(6) 0.254(4) Uani 0.50 1 d PD . .
O3 O 0.5252(8) 0.1146(5) 0.5657(8) 0.194(6) Uani 0.50 1 d PD . .
O4 O 0.5679(13) 0.0402(8) 0.6694(8) 0.301(13) Uani 0.50 1 d PD . .
O5 O 0.4540(13) 0.0244(17) 0.5726(18) 0.50(3) Uani 0.50 1 d PD . .
O6 O 0.5489(15) 0.0270(15) 0.5378(15) 0.58(5) Uani 0.50 1 d PD . .
Cl2 Cl 0.5000 0.22663(12) 0.2500 0.1089(7) Uani 1 2 d S . .
O7 O 0.4572(4) 0.2650(3) 0.2742(4) 0.221(3) Uani 1 1 d . . .
O8 O 0.4536(3) 0.1861(2) 0.1846(3) 0.1424(18) Uani 1 1 d . . .
O9 O 0.5000 0.9577(6) 0.7500 0.234(11) Uani 0.50 2 d SP A 1
O10 O 0.5000 0.3909(4) 0.7500 0.211(5) Uani 1 2 d S B 2
O11 O 0.5460(4) 0.1795(4) 0.8573(6) 0.259(4) Uani 1 1 d . C 3
O12 O 0.5000 0.2796(7) 0.7500 0.140(5) Uani 0.50 2 d SP D 4

loop_
_atom_site_aniso_label
_atom_site_aniso_U_11
_atom_site_aniso_U_22
_atom_site_aniso_U_33
_atom_site_aniso_U_23
_atom_site_aniso_U_13
_atom_site_aniso_U_12
Ru 0.0864(4) 0.0972(4) 0.0579(3) -0.0058(2) 0.0302(2) -0.0286(2)
N1 0.075(3) 0.110(3) 0.064(3) -0.002(3) 0.025(3) -0.021(3)
N2 0.066(3) 0.122(4) 0.066(3) 0.000(3) 0.016(3) -0.012(3)
N3 0.085(3) 0.105(3) 0.061(3) -0.004(2) 0.030(3) -0.017(3)
N4 0.092(4) 0.125(4) 0.070(3) -0.008(3) 0.036(3) -0.022(3)
N5 0.106(4) 0.109(4) 0.074(3) -0.027(3) 0.048(3) -0.051(3)
N6 0.087(3) 0.085(3) 0.060(2) 0.003(2) 0.029(2) -0.022(2)
N7 0.072(3) 0.083(3) 0.065(3) 0.006(2) 0.027(2) -0.008(2)
N8 0.077(3) 0.099(3) 0.067(3) -0.018(2) 0.034(2) -0.019(2)
O1 0.095(3) 0.103(3) 0.068(2) 0.001(2) 0.026(2) -0.020(2)
O2 0.092(3) 0.121(3) 0.056(2) -0.014(2) 0.0147(19) -0.019(2)
C1 0.092(5) 0.104(5) 0.074(4) 0.015(4) 0.042(4) -0.023(4)
C2 0.063(3) 0.094(4) 0.060(3) 0.003(3) 0.024(3) -0.016(3)
C3 0.078(4) 0.135(5) 0.055(3) -0.011(4) 0.014(3) -0.029(4)
C4 0.084(4) 0.118(5) 0.063(3) 0.008(3) 0.033(3) -0.017(4)
C5 0.073(4) 0.113(5) 0.075(4) 0.011(4) 0.035(3) -0.007(3)
C6 0.097(5) 0.104(4) 0.068(4) -0.004(3) 0.042(4) -0.019(4)
C7 0.094(4) 0.112(5) 0.103(5) 0.010(4) 0.054(4) -0.005(4)
C8 0.142(7) 0.119(5) 0.095(5) -0.011(4) 0.070(5) -0.005(5)
C9 0.139(7) 0.138(6) 0.070(4) -0.017(4) 0.043(5) -0.030(5)
C10 0.119(5) 0.138(6) 0.077(4) 0.003(4) 0.037(4) -0.016(5)
C11 0.106(5) 0.107(5) 0.071(4) -0.001(4) 0.046(4) -0.023(4)
C12 0.140(6) 0.134(6) 0.098(5) -0.039(4) 0.070(5) -0.069(5)
C13 0.193(9) 0.136(7) 0.110(6) -0.042(5) 0.099(6) -0.083(7)
C14 0.230(11) 0.137(7) 0.099(6) -0.045(5) 0.107(7) -0.101(7)
C15 0.175(7) 0.122(5) 0.069(4) -0.016(4) 0.058(4) -0.072(5)
C16 0.123(5) 0.096(5) 0.063(3) -0.019(3) 0.036(4) -0.051(4)
C17 0.106(5) 0.089(4) 0.056(3) -0.004(3) 0.027(3) -0.042(4)
C18 0.130(6) 0.093(5) 0.078(4) 0.016(3) 0.026(4) -0.035(5)
C19 0.118(6) 0.104(5) 0.100(5) 0.023(4) 0.022(4) -0.018(4)
C20 0.117(5) 0.114(5) 0.091(4) 0.003(4) 0.038(4) -0.013(4)
C21 0.099(5) 0.099(5) 0.075(4) 0.015(3) 0.028(4) -0.014(4)
C22 0.085(4) 0.104(4) 0.083(4) 0.004(3) 0.033(3) -0.024(3)
C23 0.101(5) 0.109(5) 0.111(5) 0.026(4) 0.049(4) -0.018(4)
C24 0.101(5) 0.110(5) 0.112(5) 0.035(4) 0.067(4) 0.009(4)
C25 0.095(5) 0.102(4) 0.075(4) 0.016(3) 0.047(3) 0.023(4)
C26 0.073(4) 0.090(4) 0.064(3) 0.011(3) 0.032(3) 0.014(3)
C27 0.081(4) 0.093(4) 0.059(3) -0.008(3) 0.035(3) 0.006(3)
C28 0.085(4) 0.127(5) 0.063(3) -0.011(3) 0.026(3) 0.014(4)
C29 0.092(5) 0.164(7) 0.070(4) -0.034(4) 0.029(4) 0.003(5)
C30 0.082(4) 0.139(6) 0.106(5) -0.057(5) 0.038(4) -0.028(4)
C31 0.089(4) 0.122(5) 0.087(4) -0.032(4) 0.040(4) -0.030(4)
Cl1 0.165(8) 0.299(10) 0.253(9) 0.103(8) 0.057(7) 0.112(7)
O3 0.229(15) 0.107(8) 0.186(12) 0.048(8) 0.042(10) 0.014(8)
O4 0.35(3) 0.199(14) 0.153(12) 0.014(10) -0.056(15) 0.038(14)
O5 0.27(3) 0.96(10) 0.39(4) 0.16(5) 0.25(3) 0.17(4)
O6 0.22(3) 0.55(7) 0.88(13) 0.42(9) 0.16(6) 0.18(4)
Cl2 0.146(2) 0.0821(15) 0.0995(16) 0.000 0.0566(16) 0.000
O7 0.284(8) 0.166(5) 0.219(7) -0.007(5) 0.121(6) 0.113(6)
O8 0.186(5) 0.125(4) 0.109(3) -0.014(3) 0.059(3) -0.039(3)
O9 0.34(3) 0.049(7) 0.44(3) 0.000 0.29(3) 0.000
O10 0.247(10) 0.176(7) 0.067(4) 0.000 -0.053(5) 0.000
O11 0.229(7) 0.244(7) 0.397(11) 0.124(7) 0.224(8) 0.142(6)
O12 0.131(11) 0.150(11) 0.157(12) 0.000 0.082(10) 0.000

loop_
_atom_type_symbol
_atom_type_description
_atom_type_scat_dispersion_real
_atom_type_scat_dispersion_imag
_atom_type_scat_source
C C 0.0033 0.0016 'International Tables Vol C Tables 4.2.6.8 and 6.1.1.4'
H H 0.0000 0.0000 'International Tables Vol C Tables 4.2.6.8 and 6.1.1.4'
N N 0.0061 0.0033 'International Tables Vol C Tables 4.2.6.8 and 6.1.1.4'
O O 0.0106 0.0060 'International Tables Vol C Tables 4.2.6.8 and 6.1.1.4'
Cl Cl 0.1484 0.1585 'International Tables Vol C Tables 4.2.6.8 and 6.1.1.4'
Ru Ru -1.2594 0.8363 'International Tables Vol C Tables 4.2.6.8 and 6.1.1.4'

loop_
_geom_angle_atom_site_label_1
_geom_angle_atom_site_label_2
_geom_angle_atom_site_label_3
_geom_angle
_geom_angle_site_symmetry_1
_geom_angle_site_symmetry_3
N6 Ru N8 96.01(17) . .
N6 Ru N7 97.54(18) . .
N8 Ru N7 78.96(17) . .
N6 Ru N1 167.25(17) . .
N8 Ru N1 95.73(18) . .
N7 Ru N1 89.58(16) . .
N6 Ru N5 78.7(2) . .
N8 Ru N5 101.13(18) . .
N7 Ru N5 176.2(2) . .
N1 Ru N5 94.2(2) . .
N6 Ru O1 88.85(17) . .
N8 Ru O1 172.56(17) . .
N7 Ru O1 94.86(16) . .
N1 Ru O1 79.99(18) . .
N5 Ru O1 85.32(15) . .
C3 N1 C2 108.4(5) . .
C3 N1 Ru 140.6(5) . .
C2 N1 Ru 110.9(4) . .
C4 N2 C3 105.8(5) . .
C4 N2 H2 127.1 . .
C3 N2 H2 127.1 . .
C5 N3 C11 105.3(5) . .
C5 N3 H3 127.3 . .
C11 N3 H3 127.3 . .
C5 N4 C6 103.2(5) . .
C12 N5 C16 119.6(6) . .
C12 N5 Ru 126.1(5) . .
C16 N5 Ru 113.9(4) . .
C21 N6 C17 117.9(5) . .
C21 N6 Ru 125.8(4) . .
C17 N6 Ru 116.2(5) . .
C22 N7 C26 119.2(5) . .
C22 N7 Ru 124.8(4) . .
C26 N7 Ru 115.9(3) . .
C31 N8 C27 118.5(5) . .
C31 N8 Ru 125.9(4) . .
C27 N8 Ru 115.4(3) . .
C1 O1 Ru 115.6(4) . .
O1 C1 O2 124.3(6) . .
O1 C1 C2 116.7(6) . .
O2 C1 C2 119.1(7) . .
C4 C2 N1 105.2(5) . .
C4 C2 C1 138.0(6) . .
N1 C2 C1 116.7(6) . .
N1 C3 N2 111.0(5) . .
N1 C3 H3A 124.5 . .
N2 C3 H3A 124.5 . .
N2 C4 C2 109.6(6) . .
N2 C4 C5 120.1(6) . .
C2 C4 C5 130.3(6) . .
N4 C5 N3 116.0(6) . .
N4 C5 C4 124.5(6) . .
N3 C5 C4 119.5(6) . .
N4 C6 C11 111.0(6) . .
N4 C6 C7 130.0(7) . .
C11 C6 C7 119.0(6) . .
C8 C7 C6 117.8(6) . .
C8 C7 H7 121.1 . .
C6 C7 H7 121.1 . .
C7 C8 C9 121.3(7) . .
C7 C8 H8 119.3 . .
C9 C8 H8 119.3 . .
C10 C9 C8 121.0(6) . .
C10 C9 H9 119.5 . .
C8 C9 H9 119.5 . .
C9 C10 C11 118.1(7) . .
C9 C10 H10 120.9 . .
C11 C10 H10 120.9 . .
C10 C11 C6 122.8(7) . .
C10 C11 N3 132.7(7) . .
C6 C11 N3 104.5(5) . .
N5 C12 C13 121.9(8) . .
N5 C12 H12 119.0 . .
C13 C12 H12 119.0 . .
C14 C13 C12 118.0(10) . .
C14 C13 H13 121.0 . .
C12 C13 H13 121.0 . .
C13 C14 C15 122.3(9) . .
C13 C14 H14 118.8 . .
C15 C14 H14 118.8 . .
C14 C15 C16 117.9(8) . .
C14 C15 H15 121.0 . .
C16 C15 H15 121.0 . .
N5 C16 C15 120.1(7) . .
N5 C16 C17 115.2(6) . .
C15 C16 C17 124.7(8) . .
N6 C17 C18 121.0(6) . .
N6 C17 C16 114.4(6) . .
C18 C17 C16 124.6(6) . .
C19 C18 C17 119.8(7) . .
C19 C18 H18 120.1 . .
C17 C18 H18 120.1 . .
C18 C19 C20 119.3(7) . .
C18 C19 H19 120.4 . .
C20 C19 H19 120.4 . .
C19 C20 C21 119.1(7) . .
C19 C20 H20 120.4 . .
C21 C20 H20 120.4 . .
N6 C21 C20 122.9(6) . .
N6 C21 H21 118.5 . .
C20 C21 H21 118.5 . .
N7 C22 C23 121.1(5) . .
N7 C22 H22 119.5 . .
C23 C22 H22 119.5 . .
C24 C23 C22 120.1(6) . .
C24 C23 H23 120.0 . .
C22 C23 H23 120.0 . .
C25 C24 C23 118.1(6) . .
C25 C24 H24 121.0 . .
C23 C24 H24 121.0 . .
C24 C25 C26 121.5(5) . .
C24 C25 H25 119.3 . .
C26 C25 H25 119.2 . .
N7 C26 C25 119.9(5) . .
N7 C26 C27 113.9(4) . .
C25 C26 C27 126.1(5) . .
N8 C27 C28 121.1(5) . .
N8 C27 C26 115.3(4) . .
C28 C27 C26 123.6(5) . .
C29 C28 C27 119.7(6) . .
C29 C28 H28 120.2 . .
C27 C28 H28 120.2 . .
C30 C29 C28 119.7(6) . .
C30 C29 H29 120.2 . .
C28 C29 H29 120.2 . .
C29 C30 C31 119.4(6) . .
C29 C30 H30 120.3 . .
C31 C30 H30 120.3 . .
N8 C31 C30 121.5(6) . .
N8 C31 H31 119.2 . .
C30 C31 H31 119.2 . .
O3 Cl1 O4 119.1(13) . .
O3 Cl1 O6 94.1(17) . .
O4 Cl1 O6 114.2(14) . .
O3 Cl1 O5 119.2(15) . .
O4 Cl1 O5 103.6(16) . .
O6 Cl1 O5 106.0(19) . .
O7 Cl2 O7 110.5(7) . 2_655
O7 Cl2 O8 110.5(4) . .
O7 Cl2 O8 108.6(3) 2_655 .
O7 Cl2 O8 108.6(3) . 2_655
O7 Cl2 O8 110.5(4) 2_655 2_655
O8 Cl2 O8 108.1(4) . 2_655

loop_
_geom_bond_atom_site_label_1
_geom_bond_atom_site_label_2
_geom_bond_distance
_geom_bond_site_symmetry_2
Ru N6 2.031(5) .
Ru N8 2.037(4) .
Ru N7 2.041(4) .
Ru N1 2.049(5) .
Ru N5 2.060(5) .
Ru O1 2.102(4) .
N1 C3 1.245(7) .
N1 C2 1.420(6) .
N2 C4 1.327(7) .
N2 C3 1.398(7) .
N2 H2 0.8800 .
N3 C5 1.340(6) .
N3 C11 1.406(7) .
N3 H3 0.8800 .
N4 C5 1.307(7) .
N4 C6 1.387(7) .
N5 C12 1.343(8) .
N5 C16 1.375(8) .
N6 C21 1.322(7) .
N6 C17 1.361(6) .
N7 C22 1.347(6) .
N7 C26 1.356(6) .
N8 C31 1.337(7) .
N8 C27 1.349(6) .
O1 C1 1.256(7) .
O2 C1 1.271(7) .
C1 C2 1.460(8) .
C2 C4 1.358(7) .
C3 H3A 0.9500 .
C4 C5 1.503(8) .
C6 C11 1.394(8) .
C6 C7 1.407(8) .
C7 C8 1.384(9) .
C7 H7 0.9500 .
C8 C9 1.396(9) .
C8 H8 0.9500 .
C9 C10 1.366(9) .
C9 H9 0.9500 .
C10 C11 1.367(8) .
C10 H10 0.9500 .
C12 C13 1.399(10) .
C12 H12 0.9500 .
C13 C14 1.340(11) .
C13 H13 0.9500 .
C14 C15 1.391(11) .
C14 H14 0.9500 .
C15 C16 1.393(8) .
C15 H15 0.9500 .
C16 C17 1.444(9) .
C17 C18 1.395(9) .
C18 C19 1.343(9) .
C18 H18 0.9500 .
C19 C20 1.371(9) .
C19 H19 0.9500 .
C20 C21 1.376(8) .
C20 H20 0.9500 .
C21 H21 0.9500 .
C22 C23 1.386(8) .
C22 H22 0.9500 .
C23 C24 1.373(8) .
C23 H23 0.9500 .
C24 C25 1.354(8) .
C24 H24 0.9500 .
C25 C26 1.387(7) .
C25 H25 0.9500 .
C26 C27 1.465(7) .
C27 C28 1.381(7) .
C28 C29 1.357(8) .
C28 H28 0.9500 .
C29 C30 1.347(9) .
C29 H29 0.9500 .
C30 C31 1.391(8) .
C30 H30 0.9500 .
C31 H31 0.9500 .
Cl1 O3 1.302(12) .
Cl1 O4 1.339(13) .
Cl1 O6 1.389(17) .
Cl1 O5 1.430(16) .
Cl2 O7 1.371(6) .
Cl2 O7 1.371(6) 2_655
Cl2 O8 1.403(4) .
Cl2 O8 1.403(4) 2_655

loop_
_geom_torsion_atom_site_label_1
_geom_torsion_atom_site_label_2
_geom_torsion_atom_site_label_3
_geom_torsion_atom_site_label_4
_geom_torsion
N6 Ru N1 C3 -147.6(8)
N8 Ru N1 C3 9.3(7)
N7 Ru N1 C3 88.2(6)
N5 Ru N1 C3 -92.3(6)
O1 Ru N1 C3 -176.8(7)
N6 Ru N1 C2 26.6(9)
N8 Ru N1 C2 -176.5(3)
N7 Ru N1 C2 -97.6(3)
N5 Ru N1 C2 81.9(3)
O1 Ru N1 C2 -2.6(3)
N6 Ru N5 C12 -176.1(5)
N8 Ru N5 C12 -82.1(5)
N7 Ru N5 C12 -173(2)
N1 Ru N5 C12 14.6(5)
O1 Ru N5 C12 94.2(5)
N6 Ru N5 C16 11.5(3)
N8 Ru N5 C16 105.5(4)
N7 Ru N5 C16 15(3)
N1 Ru N5 C16 -157.8(4)
O1 Ru N5 C16 -78.2(4)
N8 Ru N6 C21 75.3(4)
N7 Ru N6 C21 -4.3(4)
N1 Ru N6 C21 -127.8(8)
N5 Ru N6 C21 175.5(5)
O1 Ru N6 C21 -99.1(4)
N8 Ru N6 C17 -109.4(3)
N7 Ru N6 C17 171.0(3)
N1 Ru N6 C17 47.5(9)
N5 Ru N6 C17 -9.2(3)
O1 Ru N6 C17 76.2(3)
N6 Ru N7 C22 -80.8(4)
N8 Ru N7 C22 -175.5(5)
N1 Ru N7 C22 88.6(4)
N5 Ru N7 C22 -84(3)
O1 Ru N7 C22 8.7(4)
N6 Ru N7 C26 99.0(4)
N8 Ru N7 C26 4.3(4)
N1 Ru N7 C26 -91.6(4)
N5 Ru N7 C26 96(3)
O1 Ru N7 C26 -171.5(4)
N6 Ru N8 C31 81.9(5)
N7 Ru N8 C31 178.4(5)
N1 Ru N8 C31 -93.1(5)
N5 Ru N8 C31 2.3(5)
O1 Ru N8 C31 -147.5(13)
N6 Ru N8 C27 -102.8(4)
N7 Ru N8 C27 -6.3(4)
N1 Ru N8 C27 82.1(4)
N5 Ru N8 C27 177.5(4)
O1 Ru N8 C27 27.7(16)
N6 Ru O1 C1 -173.2(4)
N8 Ru O1 C1 55.9(15)
N7 Ru O1 C1 89.4(4)
N1 Ru O1 C1 0.6(4)
N5 Ru O1 C1 -94.4(4)
Ru O1 C1 O2 -178.8(4)
Ru O1 C1 C2 1.5(6)
C3 N1 C2 C4 -0.3(6)
Ru N1 C2 C4 -176.4(3)
C3 N1 C2 C1 -179.6(5)
Ru N1 C2 C1 4.3(5)
O1 C1 C2 C4 177.0(6)
O2 C1 C2 C4 -2.6(10)
O1 C1 C2 N1 -4.0(7)
O2 C1 C2 N1 176.4(4)
C2 N1 C3 N2 0.2(6)
Ru N1 C3 N2 174.5(4)
C4 N2 C3 N1 0.0(6)
C3 N2 C4 C2 -0.2(6)
C3 N2 C4 C5 -179.8(5)
N1 C2 C4 N2 0.3(6)
C1 C2 C4 N2 179.4(6)
N1 C2 C4 C5 179.9(5)
C1 C2 C4 C5 -1.1(11)
C6 N4 C5 N3 -0.6(6)
C6 N4 C5 C4 177.2(5)
C11 N3 C5 N4 0.4(6)
C11 N3 C5 C4 -177.5(4)
N2 C4 C5 N4 3.8(8)
C2 C4 C5 N4 -175.8(6)
N2 C4 C5 N3 -178.5(5)
C2 C4 C5 N3 2.0(9)
C5 N4 C6 C11 0.6(6)
C5 N4 C6 C7 179.5(6)
N4 C6 C7 C8 179.5(5)
C11 C6 C7 C8 -1.6(8)
C6 C7 C8 C9 2.0(9)
C7 C8 C9 C10 -1.6(10)
C8 C9 C10 C11 0.9(10)
C9 C10 C11 C6 -0.5(9)
C9 C10 C11 N3 179.9(6)
N4 C6 C11 C10 180.0(5)
C7 C6 C11 C10 1.0(9)
N4 C6 C11 N3 -0.3(6)
C7 C6 C11 N3 -179.4(5)
C5 N3 C11 C10 179.6(6)
C5 N3 C11 C6 0.0(5)
C16 N5 C12 C13 3.0(8)
Ru N5 C12 C13 -169.0(4)
N5 C12 C13 C14 0.5(10)
C12 C13 C14 C15 -1.8(12)
C13 C14 C15 C16 -0.4(11)
C12 N5 C16 C15 -5.4(8)
Ru N5 C16 C15 167.6(4)
C12 N5 C16 C17 174.9(4)
Ru N5 C16 C17 -12.2(6)
C14 C15 C16 N5 4.1(8)
C14 C15 C16 C17 -176.2(5)
C21 N6 C17 C18 0.1(7)
Ru N6 C17 C18 -175.6(4)
C21 N6 C17 C16 -178.8(5)
Ru N6 C17 C16 5.5(5)
N5 C16 C17 N6 4.6(7)
C15 C16 C17 N6 -175.2(5)
N5 C16 C17 C18 -174.3(5)
C15 C16 C17 C18 5.9(8)
N6 C17 C18 C19 -0.9(9)
C16 C17 C18 C19 178.0(6)
C17 C18 C19 C20 0.4(10)
C18 C19 C20 C21 0.8(10)
C17 N6 C21 C20 1.2(8)
Ru N6 C21 C20 176.4(4)
C19 C20 C21 N6 -1.6(9)
C26 N7 C22 C23 2.7(8)
Ru N7 C22 C23 -177.5(5)
N7 C22 C23 C24 -2.8(10)
C22 C23 C24 C25 1.5(10)
C23 C24 C25 C26 -0.3(9)
C22 N7 C26 C25 -1.4(7)
Ru N7 C26 C25 178.8(4)
C22 N7 C26 C27 178.1(5)
Ru N7 C26 C27 -1.8(5)
C24 C25 C26 N7 0.2(8)
C24 C25 C26 C27 -179.2(5)
C31 N8 C27 C28 3.4(8)
Ru N8 C27 C28 -172.3(4)
C31 N8 C27 C26 -177.1(5)
Ru N8 C27 C26 7.3(6)
N7 C26 C27 N8 -3.6(6)
C25 C26 C27 N8 175.8(5)
N7 C26 C27 C28 175.9(5)
C25 C26 C27 C28 -4.6(8)
N8 C27 C28 C29 -2.9(8)
C26 C27 C28 C29 177.6(5)
C27 C28 C29 C30 0.7(9)
C28 C29 C30 C31 0.8(10)
C27 N8 C31 C30 -1.8(9)
Ru N8 C31 C30 173.4(5)
C29 C30 C31 N8 -0.3(10)
